data_2222416
loop_
_publ_author_name
'Zukerman-Schpector, Julio'
'Vieira, Adriano S.'
'Stefani, H\'elio A.'
'Tiekink, Edward R. T.'

_publ_section_title
;
 5-(4-Fluorophenyl)-2,2,6-trimethyl-4<i>H</i>-1,3-dioxin-4-one
;
_journal_coeditor_code NG2601
_journal_issue 7
_journal_name_full 'Acta Crystallographica Section E'
_journal_page_first o1694
_journal_paper_doi 10.1107/S1600536809023666
_journal_volume 65
_journal_year 2009
_chemical_formula_iupac 'C13 H13 F O3'
_chemical_formula_moiety 'C13 H13 F O3'
_chemical_formula_sum 'C13 H13 F O3'
_chemical_formula_weight 236.23
_chemical_name_systematic
;
5-(4-Fluorophenyl)-2,2,6-trimethyl-4<i>H</i>-1,3-dioxin-4-one
;
_space_group_IT_number 14
_symmetry_cell_setting monoclinic
_symmetry_space_group_name_Hall '-P 2ybc'
_symmetry_space_group_name_H-M 'P 1 21/c 1'
_atom_sites_solution_hydrogens geom
_atom_sites_solution_primary direct
_atom_sites_solution_secondary difmap
_audit_creation_method SHELXL-97
_cell_angle_alpha 90
_cell_angle_beta 107.369(5)
_cell_angle_gamma 90
_cell_formula_units_Z 4
_cell_length_a 11.865(3)
_cell_length_b 7.781(2)
_cell_length_c 12.780(4)
_cell_measurement_reflns_used 2836
_cell_measurement_temperature 98(2)
_cell_measurement_theta_max 40.2
_cell_measurement_theta_min 2.8
_cell_volume 1126.1(5)
_computing_cell_refinement 'CrystalClear (Rigaku/MSC, 2005)'
_computing_data_collection 'CrystalClear (Rigaku/MSC 2005)'
_computing_data_reduction 'CrystalClear (Rigaku/MSC 2005)'
_computing_molecular_graphics 'DIAMOND (Brandenburg, 2006)'
_computing_publication_material 'WinGX (Farrugia, 1999)'
_computing_structure_refinement 'SHELXL97 (Sheldrick, 2008)'
_computing_structure_solution 'SIR97 (Altomare <i>et al.</i>,  1999)'
_diffrn_ambient_temperature 98(2)
_diffrn_measured_fraction_theta_full 0.981
_diffrn_measured_fraction_theta_max 0.981
_diffrn_measurement_device_type 'Rigaku AFC12/SATURN724'
_diffrn_measurement_method \w
_diffrn_radiation_monochromator graphite
_diffrn_radiation_source 'fine-focus sealed tube'
_diffrn_radiation_type MoK\a
_diffrn_radiation_wavelength 0.71073
_diffrn_reflns_av_R_equivalents 0.058
_diffrn_reflns_av_sigmaI/netI 0.062
_diffrn_reflns_limit_h_max 11
_diffrn_reflns_limit_h_min -14
_diffrn_reflns_limit_k_max 9
_diffrn_reflns_limit_k_min -6
_diffrn_reflns_limit_l_max 15
_diffrn_reflns_limit_l_min -10
_diffrn_reflns_number 4071
_diffrn_reflns_theta_full 25.5
_diffrn_reflns_theta_max 25.5
_diffrn_reflns_theta_min 3.2
_diffrn_standards_decay_% '< 1'
_diffrn_standards_interval_count 0
_diffrn_standards_number 0
_exptl_absorpt_coefficient_mu 0.109
_exptl_absorpt_correction_T_max 1
_exptl_absorpt_correction_T_min 0.977
_exptl_absorpt_correction_type multi-scan
_exptl_absorpt_process_details '(ABSCOR; Higashi, 1995)'
_exptl_crystal_colour colourless
_exptl_crystal_density_diffrn 1.393
_exptl_crystal_density_method 'not measured'
_exptl_crystal_description prism
_exptl_crystal_F_000 496
_exptl_crystal_size_max 0.20
_exptl_crystal_size_mid 0.15
_exptl_crystal_size_min 0.08
_refine_diff_density_max 0.32
_refine_diff_density_min -0.25
_refine_ls_extinction_method none
_refine_ls_goodness_of_fit_ref 1.15
_refine_ls_hydrogen_treatment constr
_refine_ls_matrix_type full
_refine_ls_number_parameters 157
_refine_ls_number_reflns 2058
_refine_ls_number_restraints 0
_refine_ls_restrained_S_all 1.15
_refine_ls_R_factor_all 0.055
_refine_ls_R_factor_gt 0.052
_refine_ls_shift/su_max_lt 0.001
_refine_ls_shift/su_mean 0.000
_refine_ls_structure_factor_coef Fsqd
_refine_ls_weighting_details 'calc w=1/[\s^2^(Fo^2^)+(0.0872P)^2^+0.1727P] where P=(Fo^2^+2Fc^2^)/3'
_refine_ls_weighting_scheme calc
_refine_ls_wR_factor_gt 0.145
_refine_ls_wR_factor_ref 0.150
_reflns_number_gt 1895
_reflns_number_total 2058
_reflns_threshold_expression I>2\s(I)
_cod_data_source_file ng2601.cif
_cod_data_source_block I
_cod_original_sg_symbol_H-M 'P 21/c'
_cod_database_code 2222416
_cod_database_fobs_code 2222416

loop_
_symmetry_equiv_pos_as_xyz
'x, y, z'
'-x, y+1/2, -z+1/2'
'-x, -y, -z'
'x, -y-1/2, z-1/2'

loop_
_atom_site_type_symbol
_atom_site_label
_atom_site_fract_x
_atom_site_fract_y
_atom_site_fract_z
_atom_site_U_iso_or_equiv
_atom_site_adp_type
_atom_site_calc_flag
_atom_site_refinement_flags
_atom_site_occupancy
_atom_site_disorder_assembly
_atom_site_disorder_group
C C2 0.63242(13) -0.0457(2) 0.70282(12) 0.0194(4) Uani d . 1 . .
C C4 0.70622(13) -0.1569(2) 0.56052(13) 0.0193(4) Uani d . 1 . .
C C5 0.71736(13) 0.0244(2) 0.53203(12) 0.0186(4) Uani d . 1 . .
C C6 0.65075(13) 0.1421(2) 0.56386(12) 0.0184(4) Uani d . 1 . .
C C7 0.79551(13) 0.0670(2) 0.46347(12) 0.0192(4) Uani d . 1 . .
C C8 0.77995(14) -0.0091(2) 0.36116(13) 0.0208(4) Uani d . 1 . .
H H8 0.7177 -0.0854 0.3339 0.025 Uiso calc R 1 . .
C C9 0.85535(14) 0.0266(2) 0.29960(13) 0.0237(4) Uani d . 1 . .
H H9 0.8447 -0.0247 0.2316 0.028 Uiso calc R 1 . .
C C10 0.94636(15) 0.1401(2) 0.34182(14) 0.0244(4) Uani d . 1 . .
C C11 0.96583(14) 0.2194(2) 0.44186(14) 0.0240(4) Uani d . 1 . .
H H11 1.0281 0.2960 0.4679 0.029 Uiso calc R 1 . .
C C12 0.88968(14) 0.1817(2) 0.50293(13) 0.0216(4) Uani d . 1 . .
H H12 0.9014 0.2333 0.5710 0.026 Uiso calc R 1 . .
C C13 0.53730(14) -0.0969(2) 0.75301(13) 0.0229(4) Uani d . 1 . .
H H13A 0.5194 -0.0014 0.7929 0.034 Uiso calc R 1 . .
H H13B 0.5644 -0.1918 0.8021 0.034 Uiso calc R 1 . .
H H13C 0.4676 -0.1301 0.6960 0.034 Uiso calc R 1 . .
C C14 0.74870(14) -0.0007(2) 0.78687(13) 0.0224(4) Uani d . 1 . .
H H14A 0.8081 0.0157 0.7507 0.034 Uiso calc R 1 . .
H H14B 0.7720 -0.0924 0.8391 0.034 Uiso calc R 1 . .
H H14C 0.7397 0.1033 0.8241 0.034 Uiso calc R 1 . .
C C15 0.63020(15) 0.3252(2) 0.52936(13) 0.0220(4) Uani d . 1 . .
H H15A 0.6699 0.3502 0.4758 0.033 Uiso calc R 1 . .
H H15B 0.6605 0.3984 0.5920 0.033 Uiso calc R 1 . .
H H15C 0.5470 0.3450 0.4982 0.033 Uiso calc R 1 . .
O O1 0.58727(9) 0.09857(15) 0.63304(9) 0.0209(3) Uani d . 1 . .
O O3 0.64762(9) -0.18821(14) 0.63603(9) 0.0198(3) Uani d . 1 . .
O O4 0.73951(10) -0.27917(15) 0.51946(9) 0.0251(3) Uani d . 1 . .
F F 1.02109(9) 0.17542(15) 0.28148(9) 0.0337(3) Uani d . 1 . .

loop_
_atom_site_aniso_label
_atom_site_aniso_U_11
_atom_site_aniso_U_22
_atom_site_aniso_U_33
_atom_site_aniso_U_12
_atom_site_aniso_U_13
_atom_site_aniso_U_23
C2 0.0239(8) 0.0180(8) 0.0181(8) 0.0005(6) 0.0090(6) 0.0009(6)
C4 0.0173(8) 0.0235(8) 0.0169(7) -0.0010(6) 0.0046(6) -0.0016(6)
C5 0.0192(7) 0.0209(8) 0.0152(8) -0.0004(6) 0.0042(6) 0.0001(6)
C6 0.0175(8) 0.0226(8) 0.0153(8) -0.0019(6) 0.0049(6) -0.0002(6)
C7 0.0194(8) 0.0195(8) 0.0182(8) 0.0042(6) 0.0048(6) 0.0034(6)
C8 0.0215(8) 0.0197(8) 0.0208(8) 0.0021(6) 0.0056(6) 0.0005(6)
C9 0.0266(8) 0.0280(9) 0.0175(8) 0.0073(7) 0.0083(6) 0.0031(7)
C10 0.0211(8) 0.0305(9) 0.0246(9) 0.0076(6) 0.0115(7) 0.0092(7)
C11 0.0190(8) 0.0264(8) 0.0257(9) -0.0003(6) 0.0051(6) 0.0043(7)
C12 0.0211(8) 0.0242(8) 0.0188(8) 0.0021(6) 0.0050(6) 0.0019(6)
C13 0.0231(8) 0.0257(9) 0.0222(8) -0.0009(6) 0.0104(7) 0.0022(7)
C14 0.0253(8) 0.0252(9) 0.0181(8) -0.0027(6) 0.0085(6) -0.0005(6)
C15 0.0257(8) 0.0210(8) 0.0212(8) 0.0017(6) 0.0098(6) 0.0010(6)
O1 0.0231(6) 0.0218(6) 0.0205(6) 0.0022(5) 0.0106(5) 0.0030(5)
O3 0.0237(6) 0.0181(6) 0.0192(6) -0.0014(4) 0.0090(5) -0.0014(5)
O4 0.0313(7) 0.0208(6) 0.0265(7) 0.0005(5) 0.0140(5) -0.0027(5)
F 0.0276(6) 0.0474(7) 0.0327(6) 0.0013(5) 0.0191(5) 0.0079(5)

loop_
_atom_type_symbol
_atom_type_description
_atom_type_scat_dispersion_real
_atom_type_scat_dispersion_imag
_atom_type_scat_source
C C 0.0033 0.0016 'International Tables Vol C Tables 4.2.6.8 and 6.1.1.4'
H H 0.0000 0.0000 'International Tables Vol C Tables 4.2.6.8 and 6.1.1.4'
O O 0.0106 0.0060 'International Tables Vol C Tables 4.2.6.8 and 6.1.1.4'
F F 0.0171 0.0103 'International Tables Vol C Tables 4.2.6.8 and 6.1.1.4'

loop_
_geom_angle_atom_site_label_1
_geom_angle_atom_site_label_2
_geom_angle_atom_site_label_3
_geom_angle_site_symmetry_1
_geom_angle_site_symmetry_3
_geom_angle
_geom_angle_publ_flag
O1 C2 O3 . . 108.85(12) ?
O1 C2 C13 . . 106.44(12) ?
O3 C2 C13 . . 106.87(12) ?
O1 C2 C14 . . 110.59(13) ?
O3 C2 C14 . . 110.43(12) ?
C13 C2 C14 . . 113.46(13) ?
O4 C4 O3 . . 117.84(14) ?
O4 C4 C5 . . 125.57(15) ?
O3 C4 C5 . . 116.51(14) ?
C6 C5 C4 . . 118.14(14) ?
C6 C5 C7 . . 123.34(15) ?
C4 C5 C7 . . 118.39(14) ?
C5 C6 O1 . . 120.89(14) ?
C5 C6 C15 . . 128.21(15) ?
O1 C6 C15 . . 110.85(13) ?
C8 C7 C12 . . 118.39(14) ?
C8 C7 C5 . . 121.63(14) ?
C12 C7 C5 . . 119.94(14) ?
C9 C8 C7 . . 121.29(15) ?
C9 C8 H8 . . 119.4 ?
C7 C8 H8 . . 119.4 ?
C10 C9 C8 . . 118.12(15) ?
C10 C9 H9 . . 120.9 ?
C8 C9 H9 . . 120.9 ?
F C10 C9 . . 118.29(16) ?
F C10 C11 . . 118.53(15) ?
C9 C10 C11 . . 123.18(15) ?
C10 C11 C12 . . 118.05(16) ?
C10 C11 H11 . . 121.0 ?
C12 C11 H11 . . 121.0 ?
C11 C12 C7 . . 120.97(15) ?
C11 C12 H12 . . 119.5 ?
C7 C12 H12 . . 119.5 ?
C2 C13 H13A . . 109.5 ?
C2 C13 H13B . . 109.5 ?
H13A C13 H13B . . 109.5 ?
C2 C13 H13C . . 109.5 ?
H13A C13 H13C . . 109.5 ?
H13B C13 H13C . . 109.5 ?
C2 C14 H14A . . 109.5 ?
C2 C14 H14B . . 109.5 ?
H14A C14 H14B . . 109.5 ?
C2 C14 H14C . . 109.5 ?
H14A C14 H14C . . 109.5 ?
H14B C14 H14C . . 109.5 ?
C6 C15 H15A . . 109.5 ?
C6 C15 H15B . . 109.5 ?
H15A C15 H15B . . 109.5 ?
C6 C15 H15C . . 109.5 ?
H15A C15 H15C . . 109.5 ?
H15B C15 H15C . . 109.5 ?
C6 O1 C2 . . 114.91(12) ?
C4 O3 C2 . . 117.38(12) ?

loop_
_geom_bond_atom_site_label_1
_geom_bond_atom_site_label_2
_geom_bond_site_symmetry_2
_geom_bond_distance
_geom_bond_publ_flag
C2 O1 . 1.4345(19) ?
C2 O3 . 1.4429(19) ?
C2 C13 . 1.509(2) ?
C2 C14 . 1.515(2) ?
C4 O4 . 1.2081(19) ?
C4 O3 . 1.3691(18) ?
C4 C5 . 1.473(2) ?
C5 C6 . 1.349(2) ?
C5 C7 . 1.491(2) ?
C6 O1 . 1.3643(18) ?
C6 C15 . 1.490(2) ?
C7 C8 . 1.397(2) ?
C7 C12 . 1.401(2) ?
C8 C9 . 1.385(2) ?
C8 H8 . 0.9300 ?
C9 C10 . 1.374(3) ?
C9 H9 . 0.9300 ?
C10 F . 1.3655(19) ?
C10 C11 . 1.375(3) ?
C11 C12 . 1.390(2) ?
C11 H11 . 0.9300 ?
C12 H12 . 0.9300 ?
C13 H13A . 0.9600 ?
C13 H13B . 0.9600 ?
C13 H13C . 0.9600 ?
C14 H14A . 0.9600 ?
C14 H14B . 0.9600 ?
C14 H14C . 0.9600 ?
C15 H15A . 0.9600 ?
C15 H15B . 0.9600 ?
C15 H15C . 0.9600 ?

loop_
_geom_torsion_atom_site_label_1
_geom_torsion_atom_site_label_2
_geom_torsion_atom_site_label_3
_geom_torsion_atom_site_label_4
_geom_torsion_site_symmetry_1
_geom_torsion_site_symmetry_2
_geom_torsion_site_symmetry_3
_geom_torsion_site_symmetry_4
_geom_torsion
_geom_torsion_publ_flag
O4 C4 C5 C6 . . . . 163.49(15) ?
O3 C4 C5 C6 . . . . -13.0(2) ?
O4 C4 C5 C7 . . . . -12.6(2) ?
O3 C4 C5 C7 . . . . 170.94(12) ?
C4 C5 C6 O1 . . . . 8.8(2) ?
C7 C5 C6 O1 . . . . -175.29(13) ?
C4 C5 C6 C15 . . . . -168.39(15) ?
C7 C5 C6 C15 . . . . 7.5(3) ?
C6 C5 C7 C8 . . . . -120.06(18) ?
C4 C5 C7 C8 . . . . 55.8(2) ?
C6 C5 C7 C12 . . . . 62.1(2) ?
C4 C5 C7 C12 . . . . -122.05(16) ?
C12 C7 C8 C9 . . . . 0.1(2) ?
C5 C7 C8 C9 . . . . -177.78(14) ?
C7 C8 C9 C10 . . . . -0.2(2) ?
C8 C9 C10 F . . . . 179.84(14) ?
C8 C9 C10 C11 . . . . 0.0(3) ?
F C10 C11 C12 . . . . -179.58(14) ?
C9 C10 C11 C12 . . . . 0.3(3) ?
C10 C11 C12 C7 . . . . -0.3(2) ?
C8 C7 C12 C11 . . . . 0.2(2) ?
C5 C7 C12 C11 . . . . 178.08(14) ?
C5 C6 O1 C2 . . . . 25.3(2) ?
C15 C6 O1 C2 . . . . -157.02(13) ?
O3 C2 O1 C6 . . . . -52.77(16) ?
C13 C2 O1 C6 . . . . -167.62(12) ?
C14 C2 O1 C6 . . . . 68.72(16) ?
O4 C4 O3 C2 . . . . 165.97(14) ?
C5 C4 O3 C2 . . . . -17.28(18) ?
O1 C2 O3 C4 . . . . 48.96(16) ?
C13 C2 O3 C4 . . . . 163.53(12) ?
C14 C2 O3 C4 . . . . -72.62(16) ?

loop_
_cod_related_entry_id
_cod_related_entry_database
_cod_related_entry_code
1 ChemSpider 24742668
